data_4129760
loop_
_publ_author_name
'Fredrickson, Rie T.'
'Guo, Yiming'
'Fredrickson, Daniel C.'

_publ_section_title
;
 Epitaxial Stabilization between Intermetallic and Carbide Domains in the
 Structures of Mn16SiC4 and Mn17Si2C4.
;
_journal_issue 1
_journal_name_full 'Journal of the American Chemical Society'
_journal_page_first 248
_journal_page_last 256
_journal_paper_doi 10.1021/jacs.5b10355
_journal_volume 138
_journal_year 2016
_chemical_formula_moiety 'C4 Mn16 Si1'
_chemical_formula_structural 'C4 Mn16 Si1'
_chemical_formula_sum 'C4 Mn16 Si'
_chemical_formula_weight 955.1
_chemical_name_common 'Manganese silicon carbide'
_space_group_IT_number 12
_space_group_name_Hall '-C 2y'
_space_group_name_H-M_alt 'C 1 2/m 1'
_symmetry_cell_setting monoclinic
_symmetry_Int_Tables_number 12
_symmetry_space_group_name_Hall '-C 2y'
_symmetry_space_group_name_H-M 'C 1 2/m 1'
_cell_angle_alpha 90
_cell_angle_beta 119.12(3)
_cell_angle_gamma 90
_cell_formula_units_Z 2
_cell_length_a 10.280(3)
_cell_length_b 7.7913(19)
_cell_length_c 6.3715(16)
_cell_measurement_reflns_used 796
_cell_measurement_temperature 293
_cell_measurement_theta_max 28.1990
_cell_measurement_theta_min 6.9170
_cell_volume 445.8(2)
_diffrn_ambient_temperature 293
_diffrn_detector 'Xcalibur, Eos'
_diffrn_detector_area_resol_mean 16.1500
_diffrn_measured_fraction_theta_full 0.98
_diffrn_measured_fraction_theta_max 0.89
_diffrn_measurement_device 'four-cycle diffractometer'
_diffrn_measurement_device_type 'Oxford Diffraction CCD'
_diffrn_measurement_method '\w scans'
_diffrn_measurement_specimen_support Fiber
_diffrn_radiation_monochromator graphite
_diffrn_radiation_probe x-ray
_diffrn_radiation_source 'X-ray tube'
_diffrn_radiation_type 'Mo K\a'
_diffrn_radiation_wavelength 0.71069
_diffrn_reflns_av_R_equivalents 0.0483
_diffrn_reflns_av_unetI/netI 0.0482
_diffrn_reflns_limit_h_max 13
_diffrn_reflns_limit_h_min -13
_diffrn_reflns_limit_k_max 10
_diffrn_reflns_limit_k_min -10
_diffrn_reflns_limit_l_max 8
_diffrn_reflns_limit_l_min -8
_diffrn_reflns_number 2132
_diffrn_reflns_theta_full 27.34
_diffrn_reflns_theta_max 28.91
_diffrn_reflns_theta_min 3.46
_diffrn_source 'Enhance (Mo) X-ray Source'
_diffrn_source_current 45
_diffrn_source_power 2.5
_diffrn_source_voltage 50
_exptl_absorpt_coefficient_mu 21.837
_exptl_absorpt_correction_T_max 0.718
_exptl_absorpt_correction_T_min 0.363
_exptl_absorpt_correction_type analytical
_exptl_absorpt_process_details
;
CrysAlisPro, Agilent Technologies,
Version 1.171.36.24 (release 03-12-2012 CrysAlis171 .NET)
(compiled Dec  3 2012,18:21:49)
Analytical numeric absorption correction using a multifaceted crystal
			model based on expressions derived by R.C. Clark & J.S. Reid.
(Clark, R. C. & Reid, J. S. (1995). Acta Cryst. A51, 887-897)
;
_exptl_crystal_colour 'metallic black'
_exptl_crystal_density_diffrn 7.113
_exptl_crystal_description plate
_exptl_crystal_F_000 876
_exptl_crystal_size_max 0.080
_exptl_crystal_size_mid 0.042
_exptl_crystal_size_min 0.019
_refine_diff_density_max 1.08
_refine_diff_density_min -1.04
_refine_ls_extinction_method none
_refine_ls_goodness_of_fit_gt 1.11
_refine_ls_goodness_of_fit_ref 1.12
_refine_ls_number_constraints 0
_refine_ls_number_parameters 55
_refine_ls_number_reflns 567
_refine_ls_number_restraints 0
_refine_ls_R_factor_all 0.0466
_refine_ls_R_factor_gt 0.0265
_refine_ls_shift/su_max 0.0191
_refine_ls_shift/su_mean 0.0021
_refine_ls_structure_factor_coef Fsqd
_refine_ls_weighting_details w=1/(\s^2^(I)+0.0001I^2^)
_refine_ls_weighting_scheme sigma
_refine_ls_wR_factor_gt 0.0459
_refine_ls_wR_factor_ref 0.0536
_reflns_number_gt 437
_reflns_number_total 567
_reflns_threshold_expression I>3\s(I)
_cod_data_source_file ja5b10355_si_002.cif
_cod_data_source_block I
_cod_depositor_comments
;
The following automatic conversions were performed:

data item '_diffrn_radiation_probe' value 'X-ray' was changed to
'x-ray' in accordance with the
/home/saulius/struct/COD-crude-data/automatic-downloads/DataCite-retrospective/ACS/depositions/lib/dictionaries/cif_core.dic
dictionary named 'cif_core.dic' version 2.4.2 last updated on
2011-04-26.

Automatic conversion script
Id: cif_fix_values 6909 2019-04-08 15:41:33Z antanas 
;
_cod_original_formula_sum 'C4 Mn16 Si1'
_cod_database_code 4129760

loop_
_space_group_symop_id
_space_group_symop_operation_xyz
1 x,y,z
2 -x,y,-z
3 -x,-y,-z
4 x,-y,z
5 x+1/2,y+1/2,z
6 -x+1/2,y+1/2,-z
7 -x+1/2,-y+1/2,-z
8 x+1/2,-y+1/2,z

loop_
_atom_site_label
_atom_site_type_symbol
_atom_site_fract_x
_atom_site_fract_y
_atom_site_fract_z
_atom_site_adp_type
_atom_site_U_iso_or_equiv
_atom_site_symmetry_multiplicity
_atom_site_occupancy
_atom_site_calc_flag
Mn1 Mn 0.38625(8) 0.23114(12) 0.04660(17) Uani 0.0061(4) 8 1 d
Mn2 Mn 0.35572(9) 0.34097(11) 0.62782(18) Uani 0.0056(4) 8 1 d
Mn3 Mn 0.5 0.16790(16) 0.5 Uani 0.0065(5) 4 1 d
Mn4 Mn 0.38147(13) 0.5 0.2834(3) Uani 0.0072(5) 4 1 d
Mn5 Mn 0.21636(12) 0.5 0.7987(2) Uani 0.0064(5) 4 1 d
Mn6 Mn 0.60728(13) 0 0.2513(3) Uani 0.0091(5) 4 1 d
Si1 Si 0.5 0.5 0 Uani 0.0045(12) 2 1 d
C1 C 0.2935(5) 0.2643(8) 0.2856(11) Uani 0.008(2) 8 1 d

loop_
_atom_site_aniso_label
_atom_site_aniso_type_symbol
_atom_site_aniso_U_11
_atom_site_aniso_U_22
_atom_site_aniso_U_33
_atom_site_aniso_U_12
_atom_site_aniso_U_13
_atom_site_aniso_U_23
Mn1 Mn 0.0048(4) 0.0081(5) 0.0036(5) -0.0005(3) 0.0007(4) 0.0001(4)
Mn2 Mn 0.0048(4) 0.0063(5) 0.0042(5) -0.0008(3) 0.0011(4) -0.0004(4)
Mn3 Mn 0.0057(6) 0.0071(6) 0.0057(7) 0 0.0020(5) 0
Mn4 Mn 0.0100(6) 0.0057(6) 0.0068(7) 0 0.0048(5) 0
Mn5 Mn 0.0056(6) 0.0051(7) 0.0067(7) 0 0.0016(5) 0
Mn6 Mn 0.0099(6) 0.0074(6) 0.0086(8) 0 0.0036(6) 0
Si1 Si 0.0041(14) 0.0052(16) 0.0028(17) 0 0.0005(13) 0
C1 C 0.005(3) 0.013(3) 0.002(3) 0.002(2) 0.000(2) 0.001(3)

loop_
_atom_type_symbol
_atom_type_scat_dispersion_real
_atom_type_scat_dispersion_imag
_atom_type_scat_source
C 0.0033 0.0016 'International Tables Vol C tables 4.2.6.8 and 6.1.1.1'
Mn 0.3368 0.7283 'International Tables Vol C tables 4.2.6.8 and 6.1.1.1'
Si 0.0817 0.0704 'International Tables Vol C tables 4.2.6.8 and 6.1.1.1'

loop_
_geom_angle_atom_site_label_1
_geom_angle_atom_site_label_2
_geom_angle_atom_site_label_3
_geom_angle_site_symmetry_1
_geom_angle_site_symmetry_3
_geom_angle
Mn1 Mn1 Mn1 2_655 7_555 156.29(5)
Mn1 Mn1 Mn2 2_655 1_554 57.95(4)
Mn1 Mn1 Mn2 2_655 2_656 60.88(5)
Mn1 Mn1 Mn3 2_655 . 106.21(4)
Mn1 Mn1 Mn4 2_655 . 113.23(5)
Mn1 Mn1 Mn5 2_655 1_554 104.90(6)
Mn1 Mn1 Mn5 2_655 6_546 131.62(5)
Mn1 Mn1 Mn6 2_655 . 58.95(5)
Mn1 Mn1 Mn6 2_655 2_655 60.69(5)
Mn1 Mn1 Si1 2_655 . 57.41(3)
Mn1 Mn1 C1 2_655 . 152.25(13)
Mn1 Mn1 C1 2_655 7_555 102.7(2)
Mn1 Mn1 Mn2 7_555 1_554 98.45(5)
Mn1 Mn1 Mn2 7_555 2_656 136.04(6)
Mn1 Mn1 Mn3 7_555 . 97.41(6)
Mn1 Mn1 Mn4 7_555 . 73.53(5)
Mn1 Mn1 Mn5 7_555 1_554 56.98(4)
Mn1 Mn1 Mn5 7_555 6_546 63.71(4)
Mn1 Mn1 Mn6 7_555 . 138.97(6)
Mn1 Mn1 Mn6 7_555 2_655 108.44(5)
Mn1 Mn1 Si1 7_555 . 113.41(4)
Mn1 Mn1 C1 7_555 . 49.43(12)
Mn1 Mn1 C1 7_555 7_555 54.6(2)
Mn2 Mn1 Mn2 1_554 2_656 105.70(6)
Mn2 Mn1 Mn3 1_554 . 161.40(5)
Mn2 Mn1 Mn4 1_554 . 107.20(5)
Mn2 Mn1 Mn5 1_554 1_554 55.77(5)
Mn2 Mn1 Mn5 1_554 6_546 138.78(5)
Mn2 Mn1 Mn6 1_554 . 111.09(6)
Mn2 Mn1 Mn6 1_554 2_655 62.12(4)
Mn2 Mn1 Si1 1_554 . 56.24(3)
Mn2 Mn1 C1 1_554 . 141.69(15)
Mn2 Mn1 C1 1_554 7_555 49.1(2)
Mn2 Mn1 Mn3 2_656 . 55.78(4)
Mn2 Mn1 Mn4 2_656 . 64.52(4)
Mn2 Mn1 Mn5 2_656 1_554 109.37(5)
Mn2 Mn1 Mn5 2_656 6_546 112.55(5)
Mn2 Mn1 Mn6 2_656 . 62.52(4)
Mn2 Mn1 Mn6 2_656 2_655 115.25(5)
Mn2 Mn1 Si1 2_656 . 57.30(3)
Mn2 Mn1 C1 2_656 . 91.56(13)
Mn2 Mn1 C1 2_656 7_555 152.9(2)
Mn3 Mn1 Mn4 . . 68.30(5)
Mn3 Mn1 Mn5 . 1_554 128.03(6)
Mn3 Mn1 Mn5 . 6_546 58.23(4)
Mn3 Mn1 Mn6 . . 60.90(5)
Mn3 Mn1 Mn6 . 2_655 121.19(5)
Mn3 Mn1 Si1 . . 108.13(4)
Mn3 Mn1 C1 . . 49.61(13)
Mn3 Mn1 C1 . 7_555 149.3(2)
Mn4 Mn1 Mn5 . 1_554 61.49(5)
Mn4 Mn1 Mn5 . 6_546 102.70(6)
Mn4 Mn1 Mn6 . . 120.63(5)
Mn4 Mn1 Mn6 . 2_655 169.20(6)
Mn4 Mn1 Si1 . . 62.13(4)
Mn4 Mn1 C1 . . 49.99(17)
Mn4 Mn1 C1 . 7_555 109.15(19)
Mn5 Mn1 Mn5 1_554 6_546 120.69(6)
Mn5 Mn1 Mn6 1_554 . 163.73(7)
Mn5 Mn1 Mn6 1_554 2_655 110.19(6)
Mn5 Mn1 Si1 1_554 . 58.86(4)
Mn5 Mn1 C1 1_554 . 86.43(16)
Mn5 Mn1 C1 1_554 7_555 51.01(18)
Mn5 Mn1 Mn6 6_546 . 75.35(5)
Mn5 Mn1 Mn6 6_546 2_655 87.44(5)
Mn5 Mn1 Si1 6_546 . 163.82(6)
Mn5 Mn1 C1 6_546 . 53.10(17)
Mn5 Mn1 C1 6_546 7_555 94.5(2)
Mn6 Mn1 Mn6 . 2_655 65.20(5)
Mn6 Mn1 Si1 . . 106.67(4)
Mn6 Mn1 C1 . . 107.21(15)
Mn6 Mn1 C1 . 7_555 130.22(19)
Mn6 Mn1 Si1 2_655 . 108.12(5)
Mn6 Mn1 C1 2_655 . 139.38(17)
Mn6 Mn1 C1 2_655 7_555 65.8(2)
Si1 Mn1 C1 . . 112.11(17)
Si1 Mn1 C1 . 7_555 95.94(19)
C1 Mn1 C1 . 7_555 104.0(2)
Mn1 Mn2 Mn1 1_556 2_656 61.17(5)
Mn1 Mn2 Mn2 1_556 7_556 96.56(6)
Mn1 Mn2 Mn2 1_556 4_565 108.68(5)
Mn1 Mn2 Mn3 1_556 . 111.37(4)
Mn1 Mn2 Mn4 1_556 . 165.68(4)
Mn1 Mn2 Mn4 1_556 2_656 108.09(5)
Mn1 Mn2 Mn5 1_556 . 62.54(5)
Mn1 Mn2 Mn6 1_556 5_455 127.74(6)
Mn1 Mn2 Mn6 1_556 2_656 58.39(5)
Mn1 Mn2 Si1 1_556 1_556 58.04(4)
Mn1 Mn2 C1 1_556 . 142.85(19)
Mn1 Mn2 C1 1_556 7_556 48.60(15)
Mn1 Mn2 Mn2 2_656 7_556 125.12(5)
Mn1 Mn2 Mn2 2_656 4_565 109.28(4)
Mn1 Mn2 Mn3 2_656 . 61.91(4)
Mn1 Mn2 Mn4 2_656 . 110.01(6)
Mn1 Mn2 Mn4 2_656 2_656 57.81(4)
Mn1 Mn2 Mn5 2_656 . 113.20(6)
Mn1 Mn2 Mn6 2_656 5_455 169.37(6)
Mn1 Mn2 Mn6 2_656 2_656 60.46(4)
Mn1 Mn2 Si1 2_656 1_556 59.18(4)
Mn1 Mn2 C1 2_656 . 115.16(16)
Mn1 Mn2 C1 2_656 7_556 105.21(15)
Mn2 Mn2 Mn2 7_556 4_565 125.56(4)
Mn2 Mn2 Mn3 7_556 . 86.81(5)
Mn2 Mn2 Mn4 7_556 . 97.75(5)
Mn2 Mn2 Mn4 7_556 2_656 149.42(7)
Mn2 Mn2 Mn5 7_556 . 93.75(5)
Mn2 Mn2 Mn6 7_556 5_455 62.62(4)
Mn2 Mn2 Mn6 7_556 2_656 65.21(4)
Mn2 Mn2 Si1 7_556 1_556 150.31(7)
Mn2 Mn2 C1 7_556 . 53.25(18)
Mn2 Mn2 C1 7_556 7_556 53.34(17)
Mn2 Mn2 Mn3 4_565 . 123.86(6)
Mn2 Mn2 Mn4 4_565 . 62.05(4)
Mn2 Mn2 Mn4 4_565 2_656 63.42(3)
Mn2 Mn2 Mn5 4_565 . 60.40(4)
Mn2 Mn2 Mn6 4_565 5_455 63.75(3)
Mn2 Mn2 Mn6 4_565 2_656 165.78(6)
Mn2 Mn2 Si1 4_565 1_556 59.43(3)
Mn2 Mn2 C1 4_565 . 107.02(18)
Mn2 Mn2 C1 4_565 7_556 113.73(19)
Mn3 Mn2 Mn4 . . 69.90(5)
Mn3 Mn2 Mn4 . 2_656 67.75(4)
Mn3 Mn2 Mn5 . . 173.91(6)
Mn3 Mn2 Mn6 . 5_455 114.25(6)
Mn3 Mn2 Mn6 . 2_656 62.00(5)
Mn3 Mn2 Si1 . 1_556 115.37(4)
Mn3 Mn2 C1 . . 53.28(16)
Mn3 Mn2 C1 . 7_556 122.15(19)
Mn4 Mn2 Mn4 . 2_656 58.53(5)
Mn4 Mn2 Mn5 . . 115.98(5)
Mn4 Mn2 Mn6 . 5_455 59.98(5)
Mn4 Mn2 Mn6 . 2_656 129.16(6)
Mn4 Mn2 Si1 . 1_556 108.07(4)
Mn4 Mn2 C1 . . 49.90(19)
Mn4 Mn2 C1 . 7_556 143.72(15)
Mn4 Mn2 Mn5 2_656 . 113.38(5)
Mn4 Mn2 Mn6 2_656 5_455 111.67(5)
Mn4 Mn2 Mn6 2_656 2_656 112.84(4)
Mn4 Mn2 Si1 2_656 1_556 60.14(4)
Mn4 Mn2 C1 2_656 . 96.70(19)
Mn4 Mn2 C1 2_656 7_556 155.90(16)
Mn5 Mn2 Mn6 . 5_455 71.22(5)
Mn5 Mn2 Mn6 . 2_656 112.78(6)
Mn5 Mn2 Si1 . 1_556 62.10(4)
Mn5 Mn2 C1 . . 131.32(16)
Mn5 Mn2 C1 . 7_556 54.35(19)
Mn6 Mn2 Mn6 5_455 2_656 127.84(4)
Mn6 Mn2 Si1 5_455 1_556 118.56(5)
Mn6 Mn2 C1 5_455 . 62.18(16)
Mn6 Mn2 C1 5_455 7_556 85.26(15)
Mn6 Mn2 Si1 2_656 1_556 106.49(5)
Mn6 Mn2 C1 2_656 . 86.85(18)
Mn6 Mn2 C1 2_656 7_556 63.48(18)
Si1 Mn2 C1 1_556 . 156.19(19)
Si1 Mn2 C1 1_556 7_556 97.07(18)
C1 Mn2 C1 . 7_556 106.6(2)
Mn1 Mn3 Mn1 . 2_656 158.00(6)
Mn1 Mn3 Mn2 . . 104.60(5)
Mn1 Mn3 Mn2 . 2_656 62.30(4)
Mn1 Mn3 Mn3 . 3_656 101.00(3)
Mn1 Mn3 Mn5 . 5_545 135.02(6)
Mn1 Mn3 Mn5 . 6_546 59.59(5)
Mn1 Mn3 Mn6 . . 61.50(4)
Mn1 Mn3 Mn6 . 2_656 131.61(4)
Mn1 Mn3 C1 . . 54.6(2)
Mn1 Mn3 C1 . 2_656 116.0(2)
Mn1 Mn3 Mn2 2_656 . 62.30(4)
Mn1 Mn3 Mn2 2_656 2_656 104.60(5)
Mn1 Mn3 Mn3 2_656 3_656 101.00(3)
Mn1 Mn3 Mn5 2_656 5_545 59.59(5)
Mn1 Mn3 Mn5 2_656 6_546 135.02(6)
Mn1 Mn3 Mn6 2_656 . 131.61(4)
Mn1 Mn3 Mn6 2_656 2_656 61.50(4)
Mn1 Mn3 C1 2_656 . 116.0(2)
Mn1 Mn3 C1 2_656 2_656 54.6(2)
Mn2 Mn3 Mn2 . 2_656 112.28(6)
Mn2 Mn3 Mn3 . 3_656 123.86(3)
Mn2 Mn3 Mn5 . 5_545 120.19(5)
Mn2 Mn3 Mn5 . 6_546 94.85(4)
Mn2 Mn3 Mn6 . . 165.87(4)
Mn2 Mn3 Mn6 . 2_656 64.90(3)
Mn2 Mn3 C1 . . 53.7(2)
Mn2 Mn3 C1 . 2_656 100.3(2)
Mn2 Mn3 Mn3 2_656 3_656 123.86(3)
Mn2 Mn3 Mn5 2_656 5_545 94.85(4)
Mn2 Mn3 Mn5 2_656 6_546 120.19(5)
Mn2 Mn3 Mn6 2_656 . 64.90(3)
Mn2 Mn3 Mn6 2_656 2_656 165.87(4)
Mn2 Mn3 C1 2_656 . 100.3(2)
Mn2 Mn3 C1 2_656 2_656 53.7(2)
Mn3 Mn3 Mn5 3_656 5_545 58.19(3)
Mn3 Mn3 Mn5 3_656 6_546 58.19(3)
Mn3 Mn3 Mn6 3_656 . 60.69(3)
Mn3 Mn3 Mn6 3_656 2_656 60.69(3)
Mn3 Mn3 C1 3_656 . 111.73(17)
Mn3 Mn3 C1 3_656 2_656 111.73(17)
Mn5 Mn3 Mn5 5_545 6_546 116.39(6)
Mn5 Mn3 Mn6 5_545 . 73.88(5)
Mn5 Mn3 Mn6 5_545 2_656 76.21(5)
Mn5 Mn3 C1 5_545 . 164.8(2)
Mn5 Mn3 C1 5_545 2_656 54.91(17)
Mn5 Mn3 Mn6 6_546 . 76.21(5)
Mn5 Mn3 Mn6 6_546 2_656 73.88(5)
Mn5 Mn3 C1 6_546 . 54.91(17)
Mn5 Mn3 C1 6_546 2_656 164.8(2)
Mn6 Mn3 Mn6 . 2_656 121.38(6)
Mn6 Mn3 C1 . . 112.4(2)
Mn6 Mn3 C1 . 2_656 89.0(2)
Mn6 Mn3 C1 2_656 . 89.0(2)
Mn6 Mn3 C1 2_656 2_656 112.4(2)
C1 Mn3 C1 . 2_656 136.5(3)
Mn1 Mn4 Mn1 . 4_565 107.61(7)
Mn1 Mn4 Mn2 . . 98.17(4)
Mn1 Mn4 Mn2 . 2_656 57.66(4)
Mn1 Mn4 Mn2 . 3_666 100.80(6)
Mn1 Mn4 Mn2 . 4_565 153.97(6)
Mn1 Mn4 Mn4 . 2_656 109.74(4)
Mn1 Mn4 Mn5 . 1_554 61.01(4)
Mn1 Mn4 Mn6 . 5_455 105.53(4)
Mn1 Mn4 Si1 . . 56.89(4)
Mn1 Mn4 C1 . . 54.2(2)
Mn1 Mn4 C1 . 4_565 149.32(16)
Mn1 Mn4 Mn2 4_565 . 153.97(6)
Mn1 Mn4 Mn2 4_565 2_656 100.80(6)
Mn1 Mn4 Mn2 4_565 3_666 57.66(4)
Mn1 Mn4 Mn2 4_565 4_565 98.17(4)
Mn1 Mn4 Mn4 4_565 2_656 109.74(4)
Mn1 Mn4 Mn5 4_565 1_554 61.01(4)
Mn1 Mn4 Mn6 4_565 5_455 105.53(4)
Mn1 Mn4 Si1 4_565 . 56.89(4)
Mn1 Mn4 C1 4_565 . 149.32(16)
Mn1 Mn4 C1 4_565 4_565 54.2(2)
Mn2 Mn4 Mn2 . 2_656 95.89(5)
Mn2 Mn4 Mn2 . 3_666 121.47(6)
Mn2 Mn4 Mn2 . 4_565 55.90(5)
Mn2 Mn4 Mn4 . 2_656 63.10(5)
Mn2 Mn4 Mn5 . 1_554 133.40(5)
Mn2 Mn4 Mn6 . 5_455 62.90(6)
Mn2 Mn4 Si1 . . 147.03(4)
Mn2 Mn4 C1 . . 49.6(2)
Mn2 Mn4 C1 . 4_565 101.0(2)
Mn2 Mn4 Mn2 2_656 3_666 53.17(4)
Mn2 Mn4 Mn2 2_656 4_565 121.47(6)
Mn2 Mn4 Mn4 2_656 2_656 58.37(5)
Mn2 Mn4 Mn5 2_656 1_554 103.96(7)
Mn2 Mn4 Mn6 2_656 5_455 152.39(3)
Mn2 Mn4 Si1 2_656 . 53.63(4)
Mn2 Mn4 C1 2_656 . 89.30(17)
Mn2 Mn4 C1 2_656 4_565 142.12(16)
Mn2 Mn4 Mn2 3_666 4_565 95.89(5)
Mn2 Mn4 Mn4 3_666 2_656 58.37(5)
Mn2 Mn4 Mn5 3_666 1_554 103.96(7)
Mn2 Mn4 Mn6 3_666 5_455 152.39(3)
Mn2 Mn4 Si1 3_666 . 53.63(4)
Mn2 Mn4 C1 3_666 . 142.12(16)
Mn2 Mn4 C1 3_666 4_565 89.30(17)
Mn2 Mn4 Mn4 4_565 2_656 63.10(5)
Mn2 Mn4 Mn5 4_565 1_554 133.40(5)
Mn2 Mn4 Mn6 4_565 5_455 62.90(6)
Mn2 Mn4 Si1 4_565 . 147.03(4)
Mn2 Mn4 C1 4_565 . 101.0(2)
Mn2 Mn4 C1 4_565 4_565 49.6(2)
Mn4 Mn4 Mn5 2_656 1_554 159.74(9)
Mn4 Mn4 Mn6 2_656 5_455 118.15(9)
Mn4 Mn4 Si1 2_656 . 102.56(7)
Mn4 Mn4 C1 2_656 . 100.26(14)
Mn4 Mn4 C1 2_656 4_565 100.26(14)
Mn5 Mn4 Mn6 1_554 5_455 82.11(6)
Mn5 Mn4 Si1 1_554 . 57.18(6)
Mn5 Mn4 C1 1_554 . 88.51(17)
Mn5 Mn4 C1 1_554 4_565 88.51(17)
Mn6 Mn4 Si1 5_455 . 139.30(6)
Mn6 Mn4 C1 5_455 . 63.69(18)
Mn6 Mn4 C1 5_455 4_565 63.69(18)
Si1 Mn4 C1 . . 111.0(2)
Si1 Mn4 C1 . 4_565 111.0(2)
C1 Mn4 C1 . 4_565 127.2(3)
Mn1 Mn5 Mn1 1_556 6_556 127.06(7)
Mn1 Mn5 Mn1 1_556 7_556 59.31(4)
Mn1 Mn5 Mn1 1_556 4_566 102.17(5)
Mn1 Mn5 Mn2 1_556 . 61.69(4)
Mn1 Mn5 Mn2 1_556 4_565 107.13(6)
Mn1 Mn5 Mn3 1_556 5_455 160.62(4)
Mn1 Mn5 Mn3 1_556 7_556 97.07(4)
Mn1 Mn5 Mn4 1_556 1_556 57.50(4)
Mn1 Mn5 Si1 1_556 1_556 56.54(3)
Mn1 Mn5 C1 1_556 6_556 147.41(13)
Mn1 Mn5 C1 1_556 7_556 47.90(13)
Mn1 Mn5 Mn1 6_556 7_556 91.33(7)
Mn1 Mn5 Mn1 6_556 4_566 59.31(4)
Mn1 Mn5 Mn2 6_556 . 163.71(6)
Mn1 Mn5 Mn2 6_556 4_565 104.67(4)
Mn1 Mn5 Mn3 6_556 5_455 62.18(4)
Mn1 Mn5 Mn3 6_556 7_556 106.70(6)
Mn1 Mn5 Mn4 6_556 1_556 72.71(5)
Mn1 Mn5 Si1 6_556 1_556 113.41(4)
Mn1 Mn5 C1 6_556 6_556 55.0(2)
Mn1 Mn5 C1 6_556 7_556 144.8(2)
Mn1 Mn5 Mn1 7_556 4_566 127.06(7)
Mn1 Mn5 Mn2 7_556 . 104.67(4)
Mn1 Mn5 Mn2 7_556 4_565 163.71(6)
Mn1 Mn5 Mn3 7_556 5_455 106.70(6)
Mn1 Mn5 Mn3 7_556 7_556 62.18(4)
Mn1 Mn5 Mn4 7_556 1_556 72.71(5)
Mn1 Mn5 Si1 7_556 1_556 113.41(4)
Mn1 Mn5 C1 7_556 6_556 144.8(2)
Mn1 Mn5 C1 7_556 7_556 55.0(2)
Mn1 Mn5 Mn2 4_566 . 107.13(6)
Mn1 Mn5 Mn2 4_566 4_565 61.69(4)
Mn1 Mn5 Mn3 4_566 5_455 97.07(4)
Mn1 Mn5 Mn3 4_566 7_556 160.62(4)
Mn1 Mn5 Mn4 4_566 1_556 57.50(4)
Mn1 Mn5 Si1 4_566 1_556 56.54(3)
Mn1 Mn5 C1 4_566 6_556 47.90(13)
Mn1 Mn5 C1 4_566 7_556 147.41(13)
Mn2 Mn5 Mn2 . 4_565 59.20(5)
Mn2 Mn5 Mn3 . 5_455 114.55(7)
Mn2 Mn5 Mn3 . 7_556 83.96(5)
Mn2 Mn5 Mn4 . 1_556 108.78(5)
Mn2 Mn5 Si1 . 1_556 57.56(4)
Mn2 Mn5 C1 . 6_556 109.7(2)
Mn2 Mn5 C1 . 7_556 51.4(2)
Mn2 Mn5 Mn3 4_565 5_455 83.96(5)
Mn2 Mn5 Mn3 4_565 7_556 114.55(7)
Mn2 Mn5 Mn4 4_565 1_556 108.78(5)
Mn2 Mn5 Si1 4_565 1_556 57.56(4)
Mn2 Mn5 C1 4_565 6_556 51.4(2)
Mn2 Mn5 C1 4_565 7_556 109.7(2)
Mn3 Mn5 Mn3 5_455 7_556 63.61(5)
Mn3 Mn5 Mn4 5_455 1_556 134.89(6)
Mn3 Mn5 Si1 5_455 1_556 139.82(5)
Mn3 Mn5 C1 5_455 6_556 51.59(12)
Mn3 Mn5 C1 5_455 7_556 113.80(13)
Mn3 Mn5 Mn4 7_556 1_556 134.89(6)
Mn3 Mn5 Si1 7_556 1_556 139.82(5)
Mn3 Mn5 C1 7_556 6_556 113.80(13)
Mn3 Mn5 C1 7_556 7_556 51.59(12)
Mn4 Mn5 Si1 1_556 1_556 59.82(5)
Mn4 Mn5 C1 1_556 6_556 102.45(16)
Mn4 Mn5 C1 1_556 7_556 102.45(16)
Si1 Mn5 C1 1_556 6_556 91.68(14)
Si1 Mn5 C1 1_556 7_556 91.68(14)
C1 Mn5 C1 6_556 7_556 152.9(3)
Mn1 Mn6 Mn1 . 2_655 60.35(4)
Mn1 Mn6 Mn1 . 3_655 114.80(6)
Mn1 Mn6 Mn1 . 4_555 84.15(5)
Mn1 Mn6 Mn2 . 5_545 156.19(7)
Mn1 Mn6 Mn2 . 2_656 57.03(3)
Mn1 Mn6 Mn2 . 3_656 139.02(6)
Mn1 Mn6 Mn2 . 8_555 108.80(4)
Mn1 Mn6 Mn3 . . 57.60(4)
Mn1 Mn6 Mn3 . 3_656 96.91(6)
Mn1 Mn6 Mn4 . 5_545 129.48(5)
Mn1 Mn6 Mn6 . 2_655 56.61(4)
Mn1 Mn6 Mn1 2_655 3_655 86.00(6)
Mn1 Mn6 Mn1 2_655 4_555 114.80(6)
Mn1 Mn6 Mn2 2_655 5_545 125.86(6)
Mn1 Mn6 Mn2 2_655 2_656 59.49(4)
Mn1 Mn6 Mn2 2_655 3_656 144.55(7)
Mn1 Mn6 Mn2 2_655 8_555 89.00(5)
Mn1 Mn6 Mn3 2_655 . 104.74(4)
Mn1 Mn6 Mn3 2_655 3_656 157.25(6)
Mn1 Mn6 Mn4 2_655 5_545 70.55(5)
Mn1 Mn6 Mn6 2_655 2_655 58.19(4)
Mn1 Mn6 Mn1 3_655 4_555 60.35(4)
Mn1 Mn6 Mn2 3_655 5_545 89.00(5)
Mn1 Mn6 Mn2 3_655 2_656 144.55(7)
Mn1 Mn6 Mn2 3_655 3_656 59.49(4)
Mn1 Mn6 Mn2 3_655 8_555 125.86(6)
Mn1 Mn6 Mn3 3_655 . 157.25(6)
Mn1 Mn6 Mn3 3_655 3_656 104.74(4)
Mn1 Mn6 Mn4 3_655 5_545 70.55(5)
Mn1 Mn6 Mn6 3_655 2_655 58.19(4)
Mn1 Mn6 Mn2 4_555 5_545 108.80(4)
Mn1 Mn6 Mn2 4_555 2_656 139.02(6)
Mn1 Mn6 Mn2 4_555 3_656 57.03(3)
Mn1 Mn6 Mn2 4_555 8_555 156.19(7)
Mn1 Mn6 Mn3 4_555 . 96.91(6)
Mn1 Mn6 Mn3 4_555 3_656 57.60(4)
Mn1 Mn6 Mn4 4_555 5_545 129.48(5)
Mn1 Mn6 Mn6 4_555 2_655 56.61(4)
Mn2 Mn6 Mn2 5_545 2_656 104.12(4)
Mn2 Mn6 Mn2 5_545 3_656 52.16(3)
Mn2 Mn6 Mn2 5_545 8_555 52.49(4)
Mn2 Mn6 Mn3 5_545 . 100.13(6)
Mn2 Mn6 Mn3 5_545 3_656 75.10(5)
Mn2 Mn6 Mn4 5_545 5_545 57.13(5)
Mn2 Mn6 Mn6 5_545 2_655 147.18(6)
Mn2 Mn6 Mn2 2_656 3_656 151.56(7)
Mn2 Mn6 Mn2 2_656 8_555 52.16(3)
Mn2 Mn6 Mn3 2_656 . 53.10(4)
Mn2 Mn6 Mn3 2_656 3_656 110.41(7)
Mn2 Mn6 Mn4 2_656 5_545 88.96(4)
Mn2 Mn6 Mn6 2_656 2_655 103.87(3)
Mn2 Mn6 Mn2 3_656 8_555 104.12(4)
Mn2 Mn6 Mn3 3_656 . 110.41(7)
Mn2 Mn6 Mn3 3_656 3_656 53.10(4)
Mn2 Mn6 Mn4 3_656 5_545 88.96(4)
Mn2 Mn6 Mn6 3_656 2_655 103.87(3)
Mn2 Mn6 Mn3 8_555 . 75.10(5)
Mn2 Mn6 Mn3 8_555 3_656 100.13(6)
Mn2 Mn6 Mn4 8_555 5_545 57.13(5)
Mn2 Mn6 Mn6 8_555 2_655 147.18(6)
Mn3 Mn6 Mn3 . 3_656 58.62(5)
Mn3 Mn6 Mn4 . 5_545 131.75(5)
Mn3 Mn6 Mn6 . 2_655 110.28(5)
Mn3 Mn6 Mn4 3_656 5_545 131.75(5)
Mn3 Mn6 Mn6 3_656 2_655 110.28(5)
Mn4 Mn6 Mn6 5_545 2_655 106.79(8)
Mn1 Si1 Mn1 . 2_655 65.18(4)
Mn1 Si1 Mn1 . 3_665 180.0(5)
Mn1 Si1 Mn1 . 4_565 114.82(4)
Mn1 Si1 Mn2 . 1_554 65.72(4)
Mn1 Si1 Mn2 . 2_656 63.52(3)
Mn1 Si1 Mn2 . 3_666 114.28(4)
Mn1 Si1 Mn2 . 4_564 116.48(3)
Mn1 Si1 Mn4 . . 60.98(3)
Mn1 Si1 Mn4 . 2_655 119.02(3)
Mn1 Si1 Mn5 . 1_554 64.60(2)
Mn1 Si1 Mn5 . 2_656 115.40(2)
Mn1 Si1 Mn1 2_655 3_665 114.82(4)
Mn1 Si1 Mn1 2_655 4_565 180.0(5)
Mn1 Si1 Mn2 2_655 1_554 63.52(3)
Mn1 Si1 Mn2 2_655 2_656 65.72(4)
Mn1 Si1 Mn2 2_655 3_666 116.48(3)
Mn1 Si1 Mn2 2_655 4_564 114.28(4)
Mn1 Si1 Mn4 2_655 . 119.02(3)
Mn1 Si1 Mn4 2_655 2_655 60.98(3)
Mn1 Si1 Mn5 2_655 1_554 115.40(2)
Mn1 Si1 Mn5 2_655 2_656 64.60(2)
Mn1 Si1 Mn1 3_665 4_565 65.18(4)
Mn1 Si1 Mn2 3_665 1_554 114.28(4)
Mn1 Si1 Mn2 3_665 2_656 116.48(3)
Mn1 Si1 Mn2 3_665 3_666 65.72(4)
Mn1 Si1 Mn2 3_665 4_564 63.52(3)
Mn1 Si1 Mn4 3_665 . 119.02(3)
Mn1 Si1 Mn4 3_665 2_655 60.98(3)
Mn1 Si1 Mn5 3_665 1_554 115.40(2)
Mn1 Si1 Mn5 3_665 2_656 64.60(2)
Mn1 Si1 Mn2 4_565 1_554 116.48(3)
Mn1 Si1 Mn2 4_565 2_656 114.28(4)
Mn1 Si1 Mn2 4_565 3_666 63.52(3)
Mn1 Si1 Mn2 4_565 4_564 65.72(4)
Mn1 Si1 Mn4 4_565 . 60.98(3)
Mn1 Si1 Mn4 4_565 2_655 119.02(3)
Mn1 Si1 Mn5 4_565 1_554 64.60(2)
Mn1 Si1 Mn5 4_565 2_656 115.40(2)
Mn2 Si1 Mn2 1_554 2_656 118.86(4)
Mn2 Si1 Mn2 1_554 3_666 180.0(5)
Mn2 Si1 Mn2 1_554 4_564 61.14(4)
Mn2 Si1 Mn4 1_554 . 113.77(4)
Mn2 Si1 Mn4 1_554 2_655 66.23(4)
Mn2 Si1 Mn5 1_554 1_554 60.34(5)
Mn2 Si1 Mn5 1_554 2_656 119.66(5)
Mn2 Si1 Mn2 2_656 3_666 61.14(4)
Mn2 Si1 Mn2 2_656 4_564 180.0(5)
Mn2 Si1 Mn4 2_656 . 66.23(4)
Mn2 Si1 Mn4 2_656 2_655 113.77(4)
Mn2 Si1 Mn5 2_656 1_554 119.66(5)
Mn2 Si1 Mn5 2_656 2_656 60.34(5)
Mn2 Si1 Mn2 3_666 4_564 118.86(4)
Mn2 Si1 Mn4 3_666 . 66.23(4)
Mn2 Si1 Mn4 3_666 2_655 113.77(4)
Mn2 Si1 Mn5 3_666 1_554 119.66(5)
Mn2 Si1 Mn5 3_666 2_656 60.34(5)
Mn2 Si1 Mn4 4_564 . 113.77(4)
Mn2 Si1 Mn4 4_564 2_655 66.23(4)
Mn2 Si1 Mn5 4_564 1_554 60.34(5)
Mn2 Si1 Mn5 4_564 2_656 119.66(5)
Mn4 Si1 Mn4 . 2_655 180.0(5)
Mn4 Si1 Mn5 . 1_554 63.00(5)
Mn4 Si1 Mn5 . 2_656 117.00(5)
Mn4 Si1 Mn5 2_655 1_554 117.00(5)
Mn4 Si1 Mn5 2_655 2_656 63.00(5)
Mn5 Si1 Mn5 1_554 2_656 180.0(5)
Mn1 C1 Mn1 . 7_555 76.0(2)
Mn1 C1 Mn2 . . 140.2(3)
Mn1 C1 Mn2 . 7_556 142.0(3)
Mn1 C1 Mn3 . . 75.8(2)
Mn1 C1 Mn4 . . 75.9(2)
Mn1 C1 Mn5 . 6_546 71.9(2)
Mn1 C1 Mn2 7_555 . 139.9(3)
Mn1 C1 Mn2 7_555 7_556 82.29(19)
Mn1 C1 Mn3 7_555 . 146.6(4)
Mn1 C1 Mn4 7_555 . 99.1(3)
Mn1 C1 Mn5 7_555 6_546 81.1(2)
Mn2 C1 Mn2 . 7_556 73.4(3)
Mn2 C1 Mn3 . . 73.00(17)
Mn2 C1 Mn4 . . 80.5(2)
Mn2 C1 Mn5 . 6_546 120.5(3)
Mn2 C1 Mn3 7_556 . 110.3(3)
Mn2 C1 Mn4 7_556 . 139.0(4)
Mn2 C1 Mn5 7_556 6_546 74.2(2)
Mn3 C1 Mn4 . . 90.9(2)
Mn3 C1 Mn5 . 6_546 73.5(2)
Mn4 C1 Mn5 . 6_546 146.7(4)

loop_
_geom_bond_atom_site_label_1
_geom_bond_atom_site_label_2
_geom_bond_site_symmetry_2
_geom_bond_distance
Mn1 Mn1 2_655 2.6785(18)
Mn1 Mn1 7_555 2.582(2)
Mn1 Mn2 1_554 2.671(2)
Mn1 Mn2 2_656 2.591(2)
Mn1 Mn3 . 2.582(2)
Mn1 Mn4 . 2.5958(17)
Mn1 Mn5 1_554 2.6922(16)
Mn1 Mn5 6_546 2.5177(18)
Mn1 Mn6 . 2.6874(18)
Mn1 Mn6 2_655 2.6405(19)
Mn1 Si1 . 2.4863(13)
Mn1 C1 . 2.170(8)
Mn1 C1 7_555 2.022(5)
Mn2 Mn2 7_556 2.4374(18)
Mn2 Mn2 4_565 2.4781(17)
Mn2 Mn3 . 2.4202(15)
Mn2 Mn4 . 2.643(2)
Mn2 Mn4 2_656 2.769(2)
Mn2 Mn5 . 2.508(2)
Mn2 Mn6 5_455 2.802(2)
Mn2 Mn6 2_656 2.7406(16)
Mn2 Si1 1_556 2.4362(18)
Mn2 C1 . 2.040(7)
Mn2 C1 7_556 2.038(7)
Mn3 Mn3 3_656 2.616(2)
Mn3 Mn5 5_545 2.482(2)
Mn3 Mn5 6_546 2.482(2)
Mn3 Mn6 . 2.6722(19)
Mn3 Mn6 2_656 2.6722(19)
Mn3 C1 . 2.029(5)
Mn3 C1 2_656 2.029(5)
Mn4 Mn4 2_656 2.648(3)
Mn4 Mn5 1_554 2.704(3)
Mn4 Mn6 5_455 2.725(3)
Mn4 Si1 . 2.624(2)
Mn4 C1 . 2.050(6)
Mn4 C1 4_565 2.050(6)
Mn5 Si1 1_556 2.551(2)
Mn5 C1 6_556 2.118(6)
Mn5 C1 7_556 2.118(6)
Mn6 Mn6 2_655 2.871(3)
